data_4002015
loop_
_publ_author_name
'He, Bo'
'Pun, Andrew B.'
'Klivansky, Liana M.'
'McGough, Alexandra M.'
'Ye, Yifan'
'Zhu, Junfa'
'Guo, Jinghua'
'Teat, Simon J.'
'Liu, Yi'

_publ_section_title
;
 Thiophene Fused Azacoronenes: Regioselective Synthesis,
 Self-Organization, Charge Transport and Its Incorporation in Conjugated
 Polymers
;
_journal_issue 13
_journal_name_full 'Chemistry of Materials'
_journal_page_first 3920
_journal_paper_doi 10.1021/cm5018272
_journal_volume 26
_journal_year 2014
_chemical_formula_sum 'C42 H42 N2 O2 S2'
_chemical_formula_weight 670.89
_chemical_name_systematic
;
 ?
;
_space_group_crystal_system monoclinic
_space_group_IT_number 14
_space_group_name_Hall '-P 2ybc'
_space_group_name_H-M_alt 'P 1 21/c 1'
_symmetry_space_group_name_Hall '-P 2ybc'
_symmetry_space_group_name_H-M 'P 1 21/c 1'
_atom_sites_solution_hydrogens mixed
_atom_sites_solution_primary direct
_atom_sites_solution_secondary difmap
_audit_creation_method SHELXL-2013
_cell_angle_alpha 90
_cell_angle_beta 95.137(6)
_cell_angle_gamma 90
_cell_formula_units_Z 2
_cell_length_a 18.917(2)
_cell_length_b 5.0175(6)
_cell_length_c 17.6728(19)
_cell_measurement_reflns_used 9941
_cell_measurement_temperature 100(2)
_cell_measurement_theta_max 31.08
_cell_measurement_theta_min 2.69
_cell_volume 1670.7(3)
_computing_cell_refinement 'Bruker SAINT v8.32b'
_computing_data_collection 'Bruker APEX 2'
_computing_data_reduction 'Bruker SAINT v8.32b'
_computing_molecular_graphics 'Bruker SHELXTL'
_computing_publication_material 'Bruker SHELXTL & local programs'
_computing_structure_refinement 'SHELXL-2013 (Sheldrick, 2013)'
_computing_structure_solution 'Bruker SHELXT 2013/5 beta'
_diffrn_ambient_temperature 100(2)
_diffrn_measured_fraction_theta_full 0.998
_diffrn_measured_fraction_theta_max 0.996
_diffrn_measurement_device_type 'Bruker APEX II CCD diffractometer'
_diffrn_measurement_method '\w/\q scans'
_diffrn_radiation_type synchrotron
_diffrn_radiation_wavelength 0.7749
_diffrn_reflns_av_R_equivalents 0.0450
_diffrn_reflns_av_unetI/netI 0.0248
_diffrn_reflns_Laue_measured_fraction_full 0.998
_diffrn_reflns_Laue_measured_fraction_max 0.996
_diffrn_reflns_limit_h_max 25
_diffrn_reflns_limit_h_min -24
_diffrn_reflns_limit_k_max 6
_diffrn_reflns_limit_k_min -6
_diffrn_reflns_limit_l_max 23
_diffrn_reflns_limit_l_min -23
_diffrn_reflns_number 33486
_diffrn_reflns_point_group_measured_fraction_full 0.998
_diffrn_reflns_point_group_measured_fraction_max 0.996
_diffrn_reflns_theta_full 27.706
_diffrn_reflns_theta_max 31.187
_diffrn_reflns_theta_min 2.357
_diffrn_source 'Advanced Light Source station 11.3.1'
_exptl_absorpt_coefficient_mu 0.249
_exptl_absorpt_correction_type multi-scan
_exptl_absorpt_process_details 'SADABS 2012/1 Bruker AXS Madison WI USA'
_exptl_crystal_colour yellow
_exptl_crystal_density_diffrn 1.334
_exptl_crystal_description Plate
_exptl_crystal_F_000 712
_exptl_crystal_size_max 0.300
_exptl_crystal_size_mid 0.200
_exptl_crystal_size_min 0.010
_refine_diff_density_max 0.684
_refine_diff_density_min -0.427
_refine_diff_density_rms 0.067
_refine_ls_extinction_method none
_refine_ls_goodness_of_fit_ref 1.043
_refine_ls_hydrogen_treatment mixed
_refine_ls_matrix_type full
_refine_ls_number_parameters 287
_refine_ls_number_reflns 4164
_refine_ls_number_restraints 158
_refine_ls_restrained_S_all 1.149
_refine_ls_R_factor_all 0.0673
_refine_ls_R_factor_gt 0.0550
_refine_ls_shift/su_max 0.001
_refine_ls_shift/su_mean 0.000
_refine_ls_structure_factor_coef Fsqd
_refine_ls_weighting_details
;
 w=1/[\s^2^(Fo^2^)+(0.0746P)^2^+1.3692P]
 where P=(Fo^2^+2Fc^2^)/3
;
_refine_ls_weighting_scheme calc
_refine_ls_wR_factor_gt 0.1429
_refine_ls_wR_factor_ref 0.1529
_reflns_Friedel_coverage 0.000
_reflns_number_gt 3412
_reflns_number_total 4164
_reflns_threshold_expression 'I > 2\s(I)'
_cod_data_source_file cm5018272_si_002.cif
_cod_data_source_block c8taq_a
_cod_depositor_comments
;
The following automatic conversions were performed:

'_atom_sites_solution_primary' value 'Direct' changed to 'direct'
according to
/usr/data/users/saulius/crontab/automatic-downloads/rss-feeds/ACS/lib/dictionaries/cif_core.dic
dictionary named 'cif_core.dic' version 2.4.2 from 2011-04-26.

Automatic conversion script
Id: cif_fix_values 2281 2013-09-26 08:29:07Z andrius 

 Adding full bibliography for 4002015.cif.

The following automatic conversions were performed:

'_exptl_absorpt_correction_type' value 'multi-scans' was replaced
with the value 'multi-scan' as specified in the replacement file
'src/cod-tools/trunk/data/replacement-values/replacement_values.lst'.

Automatic conversion script
Id: cif_fix_values 5376 2017-05-30 11:51:03Z andrius 
;
_cod_database_code 4002015
_shelx_space_group_comment
;
The symmetry employed for this shelxl refinement is uniquely defined
by the following loop, which should always be used as a source of
symmetry information in preference to the above space-group names.
They are only intended as comments.
;
_shelx_estimated_absorpt_t_min 0.929
_shelx_estimated_absorpt_t_max 0.998
_shelxl_version_number 2013-2

loop_
_space_group_symop_operation_xyz
'x, y, z'
'-x, y+1/2, -z+1/2'
'-x, -y, -z'
'x, -y-1/2, z-1/2'

loop_
_atom_site_label
_atom_site_type_symbol
_atom_site_fract_x
_atom_site_fract_y
_atom_site_fract_z
_atom_site_U_iso_or_equiv
_atom_site_adp_type
_atom_site_occupancy
_atom_site_site_symmetry_order
_atom_site_calc_flag
_atom_site_refinement_flags_posn
_atom_site_refinement_flags_adp
_atom_site_refinement_flags_occupancy
_atom_site_disorder_assembly
_atom_site_disorder_group
S1 S 0.69002(3) 0.85869(10) 0.72558(3) 0.03289(16) Uani 1 1 d . . . . .
C1 C 0.63902(12) 1.1024(4) 0.76259(11) 0.0339(4) Uani 1 1 d . . . . .
C2 C 0.57371(11) 1.1269(4) 0.72490(10) 0.0302(4) Uani 1 1 d . . . . .
C3 C 0.56270(10) 0.9398(4) 0.66332(9) 0.0271(4) Uani 1 1 d . . . . .
C4 C 0.62245(10) 0.7806(4) 0.65636(9) 0.0275(4) Uani 1 1 d . . . . .
C5 C 0.62383(10) 0.5828(4) 0.59871(9) 0.0270(4) Uani 1 1 d . . . . .
C6 C 0.56208(10) 0.5446(3) 0.55027(9) 0.0251(4) Uani 1 1 d . . . . .
C7 C 0.49979(10) 0.7018(3) 0.55731(9) 0.0249(4) Uani 1 1 d . . . . .
C8 C 0.49970(10) 0.9037(4) 0.61299(9) 0.0264(4) Uani 1 1 d . . . . .
C9 C 0.43727(11) 1.0581(4) 0.61650(10) 0.0288(4) Uani 1 1 d . . . . .
C10 C 0.37781(11) 1.0127(4) 0.56827(10) 0.0294(4) Uani 1 1 d . . . . .
C11 C 0.37640(10) 0.8075(4) 0.51280(9) 0.0269(4) Uani 1 1 d . . . . .
N1 N 0.31505(9) 0.7644(3) 0.46672(9) 0.0298(3) Uani 1 1 d . . . . .
C12 C 0.43831(10) 0.6557(3) 0.50707(9) 0.0252(4) Uani 1 1 d . . . . .
C13 C 0.31613(10) 0.5796(4) 0.41501(10) 0.0288(4) Uani 1 1 d . . . . .
O1 O 0.25721(7) 0.5260(3) 0.36874(8) 0.0347(3) Uani 1 1 d . . . . .
C14 C 0.19402(12) 0.6760(6) 0.37935(13) 0.0442(5) Uani 1 1 d D . . . .
C15 C 0.13752(12) 0.5760(7) 0.31871(13) 0.0541(7) Uani 1 1 d D . . . .
H15B H 0.1010 0.7180 0.3232 0.065 Uiso 0.5 1 calc R U P A 2
H15A H 0.1385 0.3772 0.3225 0.065 Uiso 0.5 1 calc R U P A 1
C16 C 0.15820(14) 0.6420(5) 0.23950(12) 0.0480(6) Uani 1 1 d D U . . .
H16C H 0.2035 0.5520 0.2316 0.058 Uiso 0.5 1 calc R U P B 2
H16D H 0.1659 0.8366 0.2358 0.058 Uiso 0.5 1 calc R U P B 2
H16A H 0.1412 0.8249 0.2272 0.058 Uiso 0.5 1 calc R U P B 1
H16B H 0.2107 0.6475 0.2424 0.058 Uiso 0.5 1 calc R U P B 1
C17 C 0.1334(4) 0.4671(11) 0.1735(2) 0.0602(14) Uani 0.5 1 d D U P C 1
H17A H 0.0811 0.4799 0.1639 0.072 Uiso 0.5 1 calc R U P C 1
H17B H 0.1456 0.2793 0.1860 0.072 Uiso 0.5 1 calc R U P C 1
C18 C 0.1687(4) 0.5517(15) 0.1002(3) 0.0636(15) Uani 0.5 1 d D U P C 1
H18A H 0.1525 0.7330 0.0849 0.076 Uiso 0.5 1 calc R U P C 1
H18B H 0.2209 0.5576 0.1117 0.076 Uiso 0.5 1 calc R U P C 1
C19 C 0.1505(6) 0.3609(16) 0.0351(4) 0.103(3) Uani 0.5 1 d D U P C 1
H19A H 0.1741 0.4183 -0.0093 0.154 Uiso 0.5 1 calc R U P C 1
H19B H 0.0990 0.3597 0.0223 0.154 Uiso 0.5 1 calc R U P C 1
H19C H 0.1665 0.1812 0.0500 0.154 Uiso 0.5 1 calc R U P C 1
C17' C 0.1016(4) 0.556(2) 0.1767(3) 0.0843(18) Uani 0.5 1 d D U P C 2
H17C H 0.0882 0.3689 0.1858 0.101 Uiso 0.5 1 calc R U P C 2
H17D H 0.0588 0.6675 0.1799 0.101 Uiso 0.5 1 calc R U P C 2
C18' C 0.1251(4) 0.5779(17) 0.0968(3) 0.0826(19) Uani 0.5 1 d D U P C 2
H18C H 0.0834 0.5516 0.0596 0.099 Uiso 0.5 1 calc R U P C 2
H18D H 0.1435 0.7598 0.0894 0.099 Uiso 0.5 1 calc R U P C 2
C19' C 0.1814(4) 0.3788(18) 0.0810(4) 0.0757(18) Uani 0.5 1 d D U P C 2
H19D H 0.1972 0.4123 0.0305 0.113 Uiso 0.5 1 calc R U P C 2
H19E H 0.1619 0.1982 0.0827 0.113 Uiso 0.5 1 calc R U P C 2
H19F H 0.2219 0.3964 0.1194 0.113 Uiso 0.5 1 calc R U P C 2
C20 C 0.06382(16) 0.6578(9) 0.3344(2) 0.0583(9) Uani 0.75 1 d D U P D 1
H20A H 0.0310 0.6117 0.2895 0.070 Uiso 0.75 1 calc R U P D 1
H20B H 0.0629 0.8540 0.3401 0.070 Uiso 0.75 1 calc R U P D 1
C21 C 0.0360(2) 0.5341(15) 0.4038(3) 0.0902(17) Uani 0.75 1 d D U P D 1
H21A H -0.0120 0.6004 0.4092 0.135 Uiso 0.75 1 calc R U P D 1
H21B H 0.0672 0.5818 0.4490 0.135 Uiso 0.75 1 calc R U P D 1
H21C H 0.0347 0.3398 0.3981 0.135 Uiso 0.75 1 calc R U P D 1
C20' C 0.0987(5) 0.3585(18) 0.3392(5) 0.058(2) Uani 0.25 1 d D U P D 2
H20C H 0.1304 0.2013 0.3439 0.069 Uiso 0.25 1 calc R U P D 2
H20D H 0.0611 0.3214 0.2978 0.069 Uiso 0.25 1 calc R U P D 2
C21' C 0.0630(8) 0.392(3) 0.4153(7) 0.082(4) Uani 0.25 1 d D U P D 2
H21D H 0.0364 0.2303 0.4253 0.123 Uiso 0.25 1 calc R U P D 2
H21E H 0.0306 0.5449 0.4111 0.123 Uiso 0.25 1 calc R U P D 2
H21F H 0.0998 0.4222 0.4572 0.123 Uiso 0.25 1 calc R U P D 2
H2 H 0.3346(12) 1.126(5) 0.5719(12) 0.028(5) Uiso 1 1 d . . . . .
H5 H 0.5393(12) 1.253(5) 0.7386(13) 0.032(6) Uiso 1 1 d . . . . .
H7 H 0.2053(15) 0.858(6) 0.3727(16) 0.047(7) Uiso 1 1 d . . . . .
H10 H 0.4364(13) 1.197(5) 0.6485(14) 0.038(6) Uiso 1 1 d . . . . .
H11 H 0.1825(14) 0.643(5) 0.4330(16) 0.048(7) Uiso 1 1 d . . . . .
H13 H 0.6582(14) 1.204(6) 0.8059(16) 0.051(7) Uiso 1 1 d . . . . .

loop_
_atom_site_aniso_label
_atom_site_aniso_U_11
_atom_site_aniso_U_22
_atom_site_aniso_U_33
_atom_site_aniso_U_23
_atom_site_aniso_U_13
_atom_site_aniso_U_12
S1 0.0373(3) 0.0340(3) 0.0263(2) -0.00304(18) -0.00282(17) -0.0013(2)
C1 0.0439(11) 0.0321(10) 0.0253(8) -0.0034(7) 0.0013(7) -0.0050(8)
C2 0.0396(10) 0.0270(9) 0.0242(8) -0.0019(7) 0.0039(7) -0.0022(8)
C3 0.0372(10) 0.0239(8) 0.0205(7) 0.0019(6) 0.0042(7) -0.0025(7)
C4 0.0354(10) 0.0254(8) 0.0216(7) 0.0018(6) 0.0010(6) -0.0026(7)
C5 0.0333(9) 0.0254(8) 0.0222(8) 0.0027(6) 0.0017(7) -0.0019(7)
C6 0.0326(9) 0.0221(8) 0.0208(7) 0.0032(6) 0.0032(6) -0.0010(7)
C7 0.0332(9) 0.0216(8) 0.0200(7) 0.0033(6) 0.0030(6) -0.0007(7)
C8 0.0363(9) 0.0230(8) 0.0201(7) 0.0024(6) 0.0040(6) -0.0013(7)
C9 0.0396(10) 0.0248(8) 0.0226(8) 0.0000(7) 0.0061(7) 0.0007(7)
C10 0.0359(10) 0.0267(9) 0.0260(8) 0.0013(7) 0.0054(7) 0.0039(8)
C11 0.0324(9) 0.0265(9) 0.0220(7) 0.0026(6) 0.0036(6) 0.0003(7)
N1 0.0314(8) 0.0309(8) 0.0270(7) 0.0013(6) 0.0021(6) 0.0021(7)
C12 0.0324(9) 0.0221(8) 0.0212(7) 0.0028(6) 0.0035(6) -0.0002(7)
C13 0.0305(9) 0.0304(9) 0.0251(8) 0.0026(7) 0.0004(7) -0.0016(7)
O1 0.0302(7) 0.0398(8) 0.0332(7) -0.0038(6) -0.0020(5) 0.0015(6)
C14 0.0325(11) 0.0635(16) 0.0363(11) -0.0080(10) 0.0007(8) 0.0075(11)
C15 0.0340(12) 0.083(2) 0.0437(12) -0.0054(13) -0.0040(9) 0.0024(12)
C16 0.0560(14) 0.0467(13) 0.0391(11) 0.0004(10) -0.0078(10) 0.0067(11)
C17 0.082(4) 0.056(3) 0.039(2) -0.001(2) -0.013(2) 0.012(3)
C18 0.083(4) 0.070(3) 0.036(2) 0.002(2) -0.002(3) -0.011(3)
C19 0.175(7) 0.090(5) 0.043(3) -0.003(3) 0.014(4) -0.048(5)
C17' 0.077(4) 0.120(4) 0.052(3) -0.016(3) -0.019(3) 0.020(4)
C18' 0.089(4) 0.109(4) 0.044(3) -0.004(3) -0.024(3) 0.021(4)
C19' 0.078(4) 0.110(6) 0.040(3) 0.000(3) 0.009(3) 0.002(4)
C20 0.0317(15) 0.074(2) 0.068(2) -0.0020(19) -0.0013(14) 0.0007(16)
C21 0.046(2) 0.128(5) 0.099(4) 0.030(3) 0.023(2) 0.005(3)
C20' 0.043(5) 0.071(6) 0.058(5) -0.001(5) -0.006(4) 0.002(4)
C21' 0.067(7) 0.097(9) 0.079(7) 0.014(7) -0.001(6) -0.018(7)

loop_
_atom_type_symbol
_atom_type_description
_atom_type_scat_dispersion_real
_atom_type_scat_dispersion_imag
_atom_type_scat_source
C C -0.0020 0.0020 'WCROMER Program in WinGX L.Kissel & R.H.Pratt Acta Cryst A46 170 1990'
H H 0.0000 0.0000 'WCROMER Program in WinGX L.Kissel & R.H.Pratt Acta Cryst A46 170 1990'
N N -0.0031 0.0040 'WCROMER Program in WinGX L.Kissel & R.H.Pratt Acta Cryst A46 170 1990'
O O -0.0041 0.0074 'WCROMER Program in WinGX L.Kissel & R.H.Pratt Acta Cryst A46 170 1990'
S S 0.1206 0.1480 'WCROMER Program in WinGX L.Kissel & R.H.Pratt Acta Cryst A46 170 1990'

loop_
_geom_angle_atom_site_label_1
_geom_angle_atom_site_label_2
_geom_angle_atom_site_label_3
_geom_angle
_geom_angle_site_symmetry_1
_geom_angle_site_symmetry_3
C1 S1 C4 91.47(10) . .
C2 C1 S1 113.25(15) . .
C2 C1 H13 127.1(17) . .
S1 C1 H13 119.6(17) . .
C1 C2 C3 112.10(18) . .
C1 C2 H5 123.2(14) . .
C3 C2 H5 124.7(14) . .
C4 C3 C8 120.46(16) . .
C4 C3 C2 112.08(17) . .
C8 C3 C2 127.45(18) . .
C3 C4 C5 121.85(17) . .
C3 C4 S1 111.08(13) . .
C5 C4 S1 127.07(15) . .
C6 C5 C4 117.75(17) . .
C6 C5 C13 116.68(16) . 3_666
C4 C5 C13 125.57(17) . 3_666
C5 C6 C12 118.82(17) . 3_666
C5 C6 C7 121.34(16) . .
C12 C6 C7 119.84(16) 3_666 .
C8 C7 C12 120.08(17) . .
C8 C7 C6 120.51(17) . .
C12 C7 C6 119.40(16) . .
C7 C8 C9 118.38(17) . .
C7 C8 C3 118.04(17) . .
C9 C8 C3 123.58(16) . .
C10 C9 C8 121.53(17) . .
C10 C9 H10 117.5(16) . .
C8 C9 H10 120.9(16) . .
C9 C10 C11 120.97(18) . .
C9 C10 H2 119.7(13) . .
C11 C10 H2 119.3(13) . .
N1 C11 C12 122.40(16) . .
N1 C11 C10 119.09(17) . .
C12 C11 C10 118.51(17) . .
C13 N1 C11 117.54(17) . .
C11 C12 C7 120.51(16) . .
C11 C12 C6 118.73(16) . 3_666
C7 C12 C6 120.76(16) . 3_666
N1 C13 O1 120.18(17) . .
N1 C13 C5 125.76(17) . 3_666
O1 C13 C5 114.07(16) . 3_666
C13 O1 C14 117.89(16) . .
O1 C14 C15 105.89(19) . .
O1 C14 H7 106.8(17) . .
C15 C14 H7 112.4(17) . .
O1 C14 H11 106.8(16) . .
C15 C14 H11 114.2(16) . .
H7 C14 H11 110(2) . .
C20' C15 C16 126.8(4) . .
C20 C15 C16 115.4(2) . .
C20' C15 C14 115.5(4) . .
C20 C15 C14 112.5(2) . .
C16 C15 C14 110.6(2) . .
C20' C15 H15B 98.9 . .
C16 C15 H15B 98.9 . .
C14 C15 H15B 98.9 . .
C20 C15 H15A 105.8 . .
C16 C15 H15A 105.8 . .
C14 C15 H15A 105.8 . .
C17 C16 C15 119.9(3) . .
C15 C16 C17' 112.6(4) . .
C15 C16 H16C 109.1 . .
C17' C16 H16C 109.1 . .
C15 C16 H16D 109.1 . .
C17' C16 H16D 109.1 . .
H16C C16 H16D 107.8 . .
C17 C16 H16A 107.3 . .
C15 C16 H16A 107.3 . .
C17 C16 H16B 107.3 . .
C15 C16 H16B 107.3 . .
H16A C16 H16B 106.9 . .
C16 C17 C18 110.9(4) . .
C16 C17 H17A 109.5 . .
C18 C17 H17A 109.5 . .
C16 C17 H17B 109.5 . .
C18 C17 H17B 109.5 . .
H17A C17 H17B 108.0 . .
C19 C18 C17 111.8(5) . .
C19 C18 H18A 109.2 . .
C17 C18 H18A 109.2 . .
C19 C18 H18B 109.2 . .
C17 C18 H18B 109.2 . .
H18A C18 H18B 107.9 . .
C18 C19 H19A 109.5 . .
C18 C19 H19B 109.5 . .
H19A C19 H19B 109.5 . .
C18 C19 H19C 109.5 . .
H19A C19 H19C 109.5 . .
H19B C19 H19C 109.5 . .
C18' C17' C16 114.1(6) . .
C18' C17' H17C 108.7 . .
C16 C17' H17C 108.7 . .
C18' C17' H17D 108.7 . .
C16 C17' H17D 108.7 . .
H17C C17' H17D 107.6 . .
C19' C18' C17' 113.3(5) . .
C19' C18' H18C 108.9 . .
C17' C18' H18C 108.9 . .
C19' C18' H18D 108.9 . .
C17' C18' H18D 108.9 . .
H18C C18' H18D 107.7 . .
C18' C19' H19D 109.5 . .
C18' C19' H19E 109.5 . .
H19D C19' H19E 109.5 . .
C18' C19' H19F 109.5 . .
H19D C19' H19F 109.5 . .
H19E C19' H19F 109.5 . .
C15 C20 C21 115.7(3) . .
C15 C20 H20A 108.4 . .
C21 C20 H20A 108.4 . .
C15 C20 H20B 108.4 . .
C21 C20 H20B 108.4 . .
H20A C20 H20B 107.4 . .
C20 C21 H21A 109.5 . .
C20 C21 H21B 109.5 . .
H21A C21 H21B 109.5 . .
C20 C21 H21C 109.5 . .
H21A C21 H21C 109.5 . .
H21B C21 H21C 109.5 . .
C15 C20' C21' 114.8(7) . .
C15 C20' H20C 108.6 . .
C21' C20' H20C 108.6 . .
C15 C20' H20D 108.6 . .
C21' C20' H20D 108.6 . .
H20C C20' H20D 107.5 . .
C20' C21' H21D 109.5 . .
C20' C21' H21E 109.5 . .
H21D C21' H21E 109.5 . .
C20' C21' H21F 109.5 . .
H21D C21' H21F 109.5 . .
H21E C21' H21F 109.5 . .

loop_
_geom_bond_atom_site_label_1
_geom_bond_atom_site_label_2
_geom_bond_distance
_geom_bond_site_symmetry_2
S1 C1 1.723(2) .
S1 C4 1.7331(19) .
C1 C2 1.356(3) .
C1 H13 0.96(3) .
C2 C3 1.439(2) .
C2 H5 0.96(2) .
C3 C4 1.398(3) .
C3 C8 1.433(3) .
C4 C5 1.424(2) .
C5 C6 1.398(3) .
C5 C13 1.436(3) 3_666
C6 C12 1.427(2) 3_666
C6 C7 1.432(3) .
C7 C8 1.412(2) .
C7 C12 1.418(2) .
C8 C9 1.418(3) .
C9 C10 1.368(3) .
C9 H10 0.90(3) .
C10 C11 1.420(3) .
C10 H2 1.00(2) .
C11 N1 1.374(2) .
C11 C12 1.408(3) .
N1 C13 1.303(2) .
C12 C6 1.427(2) 3_666
C13 O1 1.349(2) .
C13 C5 1.436(3) 3_666
O1 C14 1.439(3) .
C14 C15 1.529(3) .
C14 H7 0.95(3) .
C14 H11 1.01(3) .
C15 C20' 1.382(7) .
C15 C20 1.503(4) .
C15 C16 1.523(3) .
C15 H15B 1.0000 .
C15 H15A 1.0000 .
C16 C17 1.501(5) .
C16 C17' 1.534(6) .
C16 H16C 0.9900 .
C16 H16D 0.9900 .
C16 H16A 0.9900 .
C16 H16B 0.9900 .
C17 C18 1.568(7) .
C17 H17A 0.9900 .
C17 H17B 0.9900 .
C18 C19 1.513(7) .
C18 H18A 0.9900 .
C18 H18B 0.9900 .
C19 H19A 0.9800 .
C19 H19B 0.9800 .
C19 H19C 0.9800 .
C17' C18' 1.521(9) .
C17' H17C 0.9900 .
C17' H17D 0.9900 .
C18' C19' 1.505(8) .
C18' H18C 0.9900 .
C18' H18D 0.9900 .
C19' H19D 0.9800 .
C19' H19E 0.9800 .
C19' H19F 0.9800 .
C20 C21 1.511(5) .
C20 H20A 0.9900 .
C20 H20B 0.9900 .
C21 H21A 0.9800 .
C21 H21B 0.9800 .
C21 H21C 0.9800 .
C20' C21' 1.568(9) .
C20' H20C 0.9900 .
C20' H20D 0.9900 .
C21' H21D 0.9800 .
C21' H21E 0.9800 .
C21' H21F 0.9800 .
